data_9009463
loop_
_publ_author_name
'Yamada, H.'
'Matsui, Y.'
'Ito, E.'

_publ_section_title
;
 Crystal-chemical characterization of NaAlSiO4 with the CaFe2O4 structure
 Note: z-coordinate of O4 altered to reproduce bond lengths
;
_journal_name_full 'Mineralogical Magazine'
_journal_page_first 177
_journal_page_last 181
_journal_paper_doi 10.1180/minmag.1983.047.343.07
_journal_volume 47
_journal_year 1983
_chemical_formula_sum 'Al Na O4 Si'
_chemical_name_mineral Nepheline
_space_group_IT_number 62
_symmetry_space_group_name_Hall '-P 2c 2ab'
_symmetry_space_group_name_H-M 'P b n m'
_cell_angle_alpha 90
_cell_angle_beta 90
_cell_angle_gamma 90
_cell_length_a 10.1546
_cell_length_b 8.6642
_cell_length_c 2.7385
_cell_formula_units_Z 4
_cell_volume 240.937
_database_code_amcsd 0014477
_exptl_crystal_density_diffrn 3.916
_cod_original_formula_sum 'Na (Al Si) O4'
_cod_database_code 9009463
_amcsd_formula_title NaAlSiO4

loop_
_space_group_symop_operation_xyz
x,y,z
x,y,1/2-z
-x,-y,1/2+z
1/2+x,1/2-y,1/2+z
1/2-x,1/2+y,1/2-z
1/2-x,1/2+y,z
1/2+x,1/2-y,-z
-x,-y,-z

loop_
_atom_site_label
_atom_site_fract_x
_atom_site_fract_y
_atom_site_fract_z
_atom_site_occupancy
_atom_site_U_iso_or_equiv
Na 0.66100 0.76400 0.75000 1.00000 0.00760
AlM1 0.89000 0.57700 0.25000 0.50000 0.00633
SiM1 0.89000 0.57700 0.25000 0.50000 0.00633
AlM2 0.39800 0.55600 0.25000 0.50000 0.00633
SiM2 0.39800 0.55600 0.25000 0.50000 0.00633
O1 0.36500 0.69700 0.75000 1.00000 0.00760
O2 0.01800 0.61200 0.75000 1.00000 0.00760
O3 0.20100 0.46100 0.25000 1.00000 0.00760
O4 0.43000 0.43800 0.75000 1.00000 0.00760

loop_
_cod_related_entry_id
_cod_related_entry_database
_cod_related_entry_code
1 AMCSD 0014477
